data_4330933
loop_
_publ_author_name
'Chelsea D. Cates'
'Thomas W. Myers'
'Louise A. Berben'

_publ_section_title
;
 (IP)2GaIII Complexes Facilitate Net Two-Electron Redox Transformations
 (IP = \a-Iminopyridine)
;
_journal_name_full 'Inorganic Chemistry'
_journal_page_first 11891
_journal_page_last 11897
_journal_paper_doi 10.1021/ic301792w
_journal_volume 51
_journal_year 2012
_chemical_formula_sum 'C36 H46 Ga N4 O'
_chemical_formula_weight 620.49
_chemical_name_systematic
; 
 ? 
;
_space_group_IT_number 15
_symmetry_cell_setting monoclinic
_symmetry_space_group_name_Hall '-C 2yc'
_symmetry_space_group_name_H-M 'C 1 2/c 1'
_atom_sites_solution_hydrogens geom
_atom_sites_solution_primary direct
_atom_sites_solution_secondary difmap
_audit_creation_method SHELXL-97
_cell_angle_alpha 90.00
_cell_angle_beta 113.169(2)
_cell_angle_gamma 90.00
_cell_formula_units_Z 4
_cell_length_a 21.420(3)
_cell_length_b 9.7005(12)
_cell_length_c 16.920(2)
_cell_measurement_reflns_used 90
_cell_measurement_temperature 90(2)
_cell_measurement_theta_max 29.34
_cell_measurement_theta_min 2.54
_cell_volume 3232.2(7)
_computing_cell_refinement 'Bruker Saint'
_computing_data_collection 'Bruker Duo'
_computing_data_reduction 'Bruker Saint'
_computing_molecular_graphics 'Bruker Shelxtl'
_computing_publication_material 'Bruker Shelxtl'
_computing_structure_refinement 'SHELXL-97 (Sheldrick, 2008)'
_computing_structure_solution 'SHELXS-97 (Sheldrick, 2008)'
_diffrn_ambient_temperature 90(2)
_diffrn_measured_fraction_theta_full 1.000
_diffrn_measured_fraction_theta_max 0.972
_diffrn_measurement_device_type 'CCD area detector'
_diffrn_measurement_method 'phi and omega scans'
_diffrn_radiation_monochromator graphite
_diffrn_radiation_source 'fine-focus sealed tube'
_diffrn_radiation_type MoK\a
_diffrn_radiation_wavelength 0.71073
_diffrn_reflns_av_R_equivalents 0.0551
_diffrn_reflns_av_sigmaI/netI 0.0595
_diffrn_reflns_limit_h_max 30
_diffrn_reflns_limit_h_min -31
_diffrn_reflns_limit_k_max 14
_diffrn_reflns_limit_k_min -14
_diffrn_reflns_limit_l_max 25
_diffrn_reflns_limit_l_min -25
_diffrn_reflns_number 23440
_diffrn_reflns_theta_full 25.00
_diffrn_reflns_theta_max 32.18
_diffrn_reflns_theta_min 2.07
_exptl_absorpt_coefficient_mu 0.885
_exptl_absorpt_correction_T_max 0.9966
_exptl_absorpt_correction_T_min 0.9698
_exptl_absorpt_correction_type numerical
_exptl_absorpt_process_details SADABS
_exptl_crystal_colour Green
_exptl_crystal_density_diffrn 1.275
_exptl_crystal_description Block
_exptl_crystal_F_000 1316
_exptl_crystal_size_max 0.35
_exptl_crystal_size_mid 0.29
_exptl_crystal_size_min 0.21
_refine_diff_density_max 0.450
_refine_diff_density_min -0.474
_refine_diff_density_rms 0.066
_refine_ls_extinction_method none
_refine_ls_goodness_of_fit_ref 0.958
_refine_ls_hydrogen_treatment constr
_refine_ls_matrix_type full
_refine_ls_number_parameters 195
_refine_ls_number_reflns 5549
_refine_ls_number_restraints 0
_refine_ls_restrained_S_all 0.958
_refine_ls_R_factor_all 0.0530
_refine_ls_R_factor_gt 0.0356
_refine_ls_shift/su_max 0.000
_refine_ls_shift/su_mean 0.000
_refine_ls_structure_factor_coef Fsqd
_refine_ls_weighting_details 'calc w=1/[\s^2^(Fo^2^)+(0.0442P)^2^+0.0000P] where P=(Fo^2^+2Fc^2^)/3'
_refine_ls_weighting_scheme calc
_refine_ls_wR_factor_gt 0.0844
_refine_ls_wR_factor_ref 0.0883
_reflns_number_gt 4243
_reflns_number_total 5549
_reflns_threshold_expression >2sigma(I)
_cod_data_source_file ic301792w_si_002_1.cif
_cod_data_source_block twm58
_cod_database_code 4330933

loop_
_symmetry_equiv_pos_as_xyz
'x, y, z'
'-x, y, -z+1/2'
'x+1/2, y+1/2, z'
'-x+1/2, y+1/2, -z+1/2'
'-x, -y, -z'
'x, -y, z-1/2'
'-x+1/2, -y+1/2, -z'
'x+1/2, -y+1/2, z-1/2'

loop_
_atom_site_label
_atom_site_type_symbol
_atom_site_fract_x
_atom_site_fract_y
_atom_site_fract_z
_atom_site_U_iso_or_equiv
_atom_site_adp_type
_atom_site_occupancy
_atom_site_symmetry_multiplicity
_atom_site_calc_flag
_atom_site_refinement_flags
Ga1 Ga 0.5000 0.40013(2) 0.2500 0.01454(7) Uani 1 2 d S
O1 O 0.5000 0.58844(15) 0.2500 0.0277(4) Uani 1 2 d S
H1B H 0.5128 0.6189 0.2146 0.041 Uiso 1 1 d R
N1 N 0.42143(6) 0.30360(12) 0.16429(8) 0.0150(2) Uani 1 1 d .
N2 N 0.53410(6) 0.38104(13) 0.14996(8) 0.0175(2) Uani 1 1 d .
C1 C 0.42672(7) 0.27737(16) 0.08862(10) 0.0196(3) Uani 1 1 d .
H1A H 0.3920 0.2329 0.0442 0.023 Uiso 1 1 calc R
C2 C 0.48650(7) 0.31933(16) 0.07879(10) 0.0194(3) Uani 1 1 d .
C3 C 0.49809(8) 0.30277(19) 0.00240(10) 0.0285(4) Uani 1 1 d .
H3A H 0.4653 0.2613 -0.0456 0.034 Uiso 1 1 calc R
C4 C 0.55769(9) 0.3481(2) -0.00028(12) 0.0339(4) Uani 1 1 d .
H4A H 0.5658 0.3381 -0.0501 0.041 Uiso 1 1 calc R
C5 C 0.60672(8) 0.41014(19) 0.07367(11) 0.0296(4) Uani 1 1 d .
H5A H 0.6478 0.4407 0.0735 0.036 Uiso 1 1 calc R
C6 C 0.59281(8) 0.42464(16) 0.14554(10) 0.0223(3) Uani 1 1 d .
H6A H 0.6252 0.4664 0.1937 0.027 Uiso 1 1 calc R
C7 C 0.35764(7) 0.27385(14) 0.17001(9) 0.0147(3) Uani 1 1 d .
C8 C 0.30124(7) 0.35937(15) 0.12662(9) 0.0147(3) Uani 1 1 d .
C9 C 0.24040(7) 0.33024(16) 0.13537(9) 0.0184(3) Uani 1 1 d .
H9A H 0.2025 0.3850 0.1070 0.022 Uiso 1 1 calc R
C10 C 0.23544(7) 0.22110(17) 0.18560(10) 0.0219(3) Uani 1 1 d .
H10A H 0.1946 0.2039 0.1911 0.026 Uiso 1 1 calc R
C11 C 0.29114(8) 0.13791(16) 0.22745(10) 0.0213(3) Uani 1 1 d .
H11A H 0.2873 0.0645 0.2606 0.026 Uiso 1 1 calc R
C12 C 0.35316(7) 0.16232(15) 0.22074(9) 0.0175(3) Uani 1 1 d .
C13 C 0.30540(7) 0.48369(14) 0.07376(9) 0.0163(3) Uani 1 1 d .
H13A H 0.3436 0.4682 0.0567 0.020 Uiso 1 1 calc R
C14 C 0.31998(10) 0.61570(17) 0.12657(11) 0.0292(4) Uani 1 1 d .
H14A H 0.3231 0.6916 0.0919 0.044 Uiso 1 1 calc R
H14B H 0.3621 0.6063 0.1756 0.044 Uiso 1 1 calc R
H14C H 0.2839 0.6325 0.1456 0.044 Uiso 1 1 calc R
C15 C 0.24176(9) 0.50171(17) -0.00838(10) 0.0255(3) Uani 1 1 d .
H15A H 0.2497 0.5716 -0.0436 0.038 Uiso 1 1 calc R
H15B H 0.2045 0.5287 0.0061 0.038 Uiso 1 1 calc R
H15C H 0.2311 0.4162 -0.0394 0.038 Uiso 1 1 calc R
C16 C 0.41263(8) 0.06448(16) 0.26231(11) 0.0231(3) Uani 1 1 d .
H16A H 0.4544 0.1151 0.2707 0.028 Uiso 1 1 calc R
C17 C 0.40684(10) -0.0553(2) 0.20113(15) 0.0511(6) Uani 1 1 d .
H17A H 0.4434 -0.1189 0.2281 0.077 Uiso 1 1 calc R
H17B H 0.4092 -0.0207 0.1492 0.077 Uiso 1 1 calc R
H17C H 0.3643 -0.1017 0.1877 0.077 Uiso 1 1 calc R
C18 C 0.41858(9) 0.0113(2) 0.35027(14) 0.0427(5) Uani 1 1 d .
H18A H 0.4135 0.0869 0.3839 0.064 Uiso 1 1 calc R
H18B H 0.4623 -0.0306 0.3794 0.064 Uiso 1 1 calc R
H18C H 0.3837 -0.0556 0.3426 0.064 Uiso 1 1 calc R

loop_
_atom_site_aniso_label
_atom_site_aniso_U_11
_atom_site_aniso_U_22
_atom_site_aniso_U_33
_atom_site_aniso_U_23
_atom_site_aniso_U_13
_atom_site_aniso_U_12
Ga1 0.01267(11) 0.01306(11) 0.01801(12) 0.000 0.00617(8) 0.000
O1 0.0293(9) 0.0153(8) 0.0378(9) 0.000 0.0125(7) 0.000
N1 0.0114(5) 0.0153(6) 0.0188(6) -0.0017(5) 0.0066(5) -0.0010(4)
N2 0.0138(6) 0.0193(6) 0.0186(6) 0.0010(5) 0.0055(5) -0.0003(5)
C1 0.0163(7) 0.0198(7) 0.0217(7) -0.0050(6) 0.0066(6) -0.0013(6)
C2 0.0162(7) 0.0217(7) 0.0212(7) -0.0030(6) 0.0082(6) 0.0000(6)
C3 0.0269(9) 0.0365(10) 0.0252(8) -0.0102(7) 0.0137(7) -0.0027(7)
C4 0.0317(10) 0.0496(11) 0.0287(9) -0.0062(8) 0.0209(8) -0.0011(8)
C5 0.0192(8) 0.0424(10) 0.0322(9) 0.0016(8) 0.0154(7) -0.0025(7)
C6 0.0157(7) 0.0279(9) 0.0228(7) 0.0042(6) 0.0071(6) -0.0014(6)
C7 0.0122(6) 0.0148(6) 0.0173(6) -0.0024(5) 0.0061(5) -0.0025(5)
C8 0.0141(6) 0.0137(6) 0.0158(6) -0.0012(5) 0.0054(5) -0.0008(5)
C9 0.0132(7) 0.0204(7) 0.0216(7) 0.0010(6) 0.0067(6) 0.0018(5)
C10 0.0150(7) 0.0267(8) 0.0265(8) 0.0028(6) 0.0109(6) -0.0019(6)
C11 0.0197(7) 0.0209(7) 0.0232(7) 0.0062(6) 0.0084(6) -0.0027(6)
C12 0.0150(7) 0.0157(7) 0.0202(7) 0.0004(5) 0.0051(6) -0.0017(5)
C13 0.0153(7) 0.0147(6) 0.0202(7) 0.0025(5) 0.0085(6) 0.0014(5)
C14 0.0402(10) 0.0190(8) 0.0253(8) -0.0009(6) 0.0095(7) -0.0053(7)
C15 0.0272(8) 0.0243(8) 0.0207(8) 0.0050(6) 0.0049(7) -0.0034(7)
C16 0.0148(7) 0.0163(7) 0.0320(8) 0.0054(6) 0.0026(6) -0.0008(5)
C17 0.0266(10) 0.0267(10) 0.0733(16) -0.0172(10) -0.0089(10) 0.0099(8)
C18 0.0201(9) 0.0460(12) 0.0540(12) 0.0340(10) 0.0059(8) -0.0010(8)

loop_
_atom_type_symbol
_atom_type_description
_atom_type_scat_dispersion_real
_atom_type_scat_dispersion_imag
_atom_type_scat_source
C C 0.0033 0.0016 'International Tables Vol C Tables 4.2.6.8 and 6.1.1.4'
H H 0.0000 0.0000 'International Tables Vol C Tables 4.2.6.8 and 6.1.1.4'
Ga Ga 0.2307 1.6083 'International Tables Vol C Tables 4.2.6.8 and 6.1.1.4'
N N 0.0061 0.0033 'International Tables Vol C Tables 4.2.6.8 and 6.1.1.4'
O O 0.0106 0.0060 'International Tables Vol C Tables 4.2.6.8 and 6.1.1.4'

loop_
_geom_angle_atom_site_label_1
_geom_angle_atom_site_label_2
_geom_angle_atom_site_label_3
_geom_angle
_geom_angle_site_symmetry_1
_geom_angle_site_symmetry_3
O1 Ga1 N1 118.34(4) . 2_655
O1 Ga1 N1 118.34(4) . .
N1 Ga1 N1 123.32(7) 2_655 .
O1 Ga1 N2 95.06(3) . .
N1 Ga1 N2 94.82(5) 2_655 .
N1 Ga1 N2 80.34(5) . .
O1 Ga1 N2 95.06(3) . 2_655
N1 Ga1 N2 80.34(5) 2_655 2_655
N1 Ga1 N2 94.82(5) . 2_655
N2 Ga1 N2 169.87(7) . 2_655
Ga1 O1 H1B 111.5 . .
C1 N1 C7 117.51(11) . .
C1 N1 Ga1 114.83(9) . .
C7 N1 Ga1 127.22(9) . .
C6 N2 C2 118.20(13) . .
C6 N2 Ga1 129.88(10) . .
C2 N2 Ga1 111.85(9) . .
N1 C1 C2 118.29(13) . .
N1 C1 H1A 120.9 . .
C2 C1 H1A 120.9 . .
N2 C2 C1 114.63(13) . .
N2 C2 C3 120.90(14) . .
C1 C2 C3 124.46(14) . .
C4 C3 C2 119.62(15) . .
C4 C3 H3A 120.2 . .
C2 C3 H3A 120.2 . .
C3 C4 C5 119.06(15) . .
C3 C4 H4A 120.5 . .
C5 C4 H4A 120.5 . .
C6 C5 C4 119.01(15) . .
C6 C5 H5A 120.5 . .
C4 C5 H5A 120.5 . .
N2 C6 C5 123.20(15) . .
N2 C6 H6A 118.4 . .
C5 C6 H6A 118.4 . .
C12 C7 C8 121.31(13) . .
C12 C7 N1 119.37(12) . .
C8 C7 N1 119.30(12) . .
C9 C8 C7 118.01(13) . .
C9 C8 C13 119.63(12) . .
C7 C8 C13 122.33(12) . .
C10 C9 C8 121.24(14) . .
C10 C9 H9A 119.4 . .
C8 C9 H9A 119.4 . .
C11 C10 C9 120.02(14) . .
C11 C10 H10A 120.0 . .
C9 C10 H10A 120.0 . .
C10 C11 C12 121.06(14) . .
C10 C11 H11A 119.5 . .
C12 C11 H11A 119.5 . .
C11 C12 C7 118.35(13) . .
C11 C12 C16 120.45(13) . .
C7 C12 C16 121.06(13) . .
C14 C13 C8 111.52(13) . .
C14 C13 C15 109.98(13) . .
C8 C13 C15 112.78(12) . .
C14 C13 H13A 107.4 . .
C8 C13 H13A 107.4 . .
C15 C13 H13A 107.4 . .
C13 C14 H14A 109.5 . .
C13 C14 H14B 109.5 . .
H14A C14 H14B 109.5 . .
C13 C14 H14C 109.5 . .
H14A C14 H14C 109.5 . .
H14B C14 H14C 109.5 . .
C13 C15 H15A 109.5 . .
C13 C15 H15B 109.5 . .
H15A C15 H15B 109.5 . .
C13 C15 H15C 109.5 . .
H15A C15 H15C 109.5 . .
H15B C15 H15C 109.5 . .
C12 C16 C17 109.35(13) . .
C12 C16 C18 113.18(14) . .
C17 C16 C18 110.82(17) . .
C12 C16 H16A 107.8 . .
C17 C16 H16A 107.8 . .
C18 C16 H16A 107.8 . .
C16 C17 H17A 109.5 . .
C16 C17 H17B 109.5 . .
H17A C17 H17B 109.5 . .
C16 C17 H17C 109.5 . .
H17A C17 H17C 109.5 . .
H17B C17 H17C 109.5 . .
C16 C18 H18A 109.5 . .
C16 C18 H18B 109.5 . .
H18A C18 H18B 109.5 . .
C16 C18 H18C 109.5 . .
H18A C18 H18C 109.5 . .
H18B C18 H18C 109.5 . .

loop_
_geom_bond_atom_site_label_1
_geom_bond_atom_site_label_2
_geom_bond_distance
_geom_bond_site_symmetry_2
Ga1 O1 1.8266(15) .
Ga1 N1 1.9727(12) 2_655
Ga1 N1 1.9728(12) .
Ga1 N2 2.0990(12) .
Ga1 N2 2.0990(12) 2_655
O1 H1B 0.8072 .
N1 C1 1.3532(18) .
N1 C7 1.4366(17) .
N2 C6 1.3565(19) .
N2 C2 1.3717(18) .
C1 C2 1.415(2) .
C1 H1A 0.9300 .
C2 C3 1.418(2) .
C3 C4 1.368(2) .
C3 H3A 0.9300 .
C4 C5 1.413(2) .
C4 H4A 0.9300 .
C5 C6 1.368(2) .
C5 H5A 0.9300 .
C6 H6A 0.9300 .
C7 C12 1.408(2) .
C7 C8 1.4103(19) .
C8 C9 1.3970(19) .
C8 C13 1.525(2) .
C9 C10 1.388(2) .
C9 H9A 0.9300 .
C10 C11 1.382(2) .
C10 H10A 0.9300 .
C11 C12 1.397(2) .
C11 H11A 0.9300 .
C12 C16 1.521(2) .
C13 C14 1.522(2) .
C13 C15 1.526(2) .
C13 H13A 0.9800 .
C14 H14A 0.9600 .
C14 H14B 0.9600 .
C14 H14C 0.9600 .
C15 H15A 0.9600 .
C15 H15B 0.9600 .
C15 H15C 0.9600 .
C16 C17 1.529(3) .
C16 C18 1.532(2) .
C16 H16A 0.9800 .
C17 H17A 0.9600 .
C17 H17B 0.9600 .
C17 H17C 0.9600 .
C18 H18A 0.9600 .
C18 H18B 0.9600 .
C18 H18C 0.9600 .

loop_
_geom_torsion_atom_site_label_1
_geom_torsion_atom_site_label_2
_geom_torsion_atom_site_label_3
_geom_torsion_atom_site_label_4
_geom_torsion
_geom_torsion_site_symmetry_1
O1 Ga1 N1 C1 89.19(10) .
N1 Ga1 N1 C1 -90.81(10) 2_655
N2 Ga1 N1 C1 -1.38(10) .
N2 Ga1 N1 C1 -172.41(10) 2_655
O1 Ga1 N1 C7 -82.94(12) .
N1 Ga1 N1 C7 97.06(12) 2_655
N2 Ga1 N1 C7 -173.51(12) .
N2 Ga1 N1 C7 15.46(12) 2_655
O1 Ga1 N2 C6 61.19(13) .
N1 Ga1 N2 C6 -57.87(13) 2_655
N1 Ga1 N2 C6 179.11(14) .
N2 Ga1 N2 C6 -118.82(13) 2_655
O1 Ga1 N2 C2 -115.88(10) .
N1 Ga1 N2 C2 125.06(10) 2_655
N1 Ga1 N2 C2 2.05(10) .
N2 Ga1 N2 C2 64.12(10) 2_655
C7 N1 C1 C2 173.45(13) .
Ga1 N1 C1 C2 0.52(18) .
C6 N2 C2 C1 -179.79(13) .
Ga1 N2 C2 C1 -2.35(16) .
C6 N2 C2 C3 -0.6(2) .
Ga1 N2 C2 C3 176.85(12) .
N1 C1 C2 N2 1.3(2) .
N1 C1 C2 C3 -177.84(15) .
N2 C2 C3 C4 0.4(3) .
C1 C2 C3 C4 179.54(17) .
C2 C3 C4 C5 0.3(3) .
C3 C4 C5 C6 -0.8(3) .
C2 N2 C6 C5 0.1(2) .
Ga1 N2 C6 C5 -176.84(12) .
C4 C5 C6 N2 0.6(3) .
C1 N1 C7 C12 109.43(16) .
Ga1 N1 C7 C12 -78.63(16) .
C1 N1 C7 C8 -72.35(17) .
Ga1 N1 C7 C8 99.60(14) .
C12 C7 C8 C9 0.0(2) .
N1 C7 C8 C9 -178.20(12) .
C12 C7 C8 C13 177.88(13) .
N1 C7 C8 C13 -0.3(2) .
C7 C8 C9 C10 0.4(2) .
C13 C8 C9 C10 -177.55(14) .
C8 C9 C10 C11 -0.7(2) .
C9 C10 C11 C12 0.5(2) .
C10 C11 C12 C7 -0.2(2) .
C10 C11 C12 C16 -175.98(15) .
C8 C7 C12 C11 -0.1(2) .
N1 C7 C12 C11 178.07(13) .
C8 C7 C12 C16 175.69(13) .
N1 C7 C12 C16 -6.1(2) .
C9 C8 C13 C14 83.68(17) .
C7 C8 C13 C14 -94.17(17) .
C9 C8 C13 C15 -40.66(19) .
C7 C8 C13 C15 141.49(14) .
C11 C12 C16 C17 85.2(2) .
C7 C12 C16 C17 -90.52(19) .
C11 C12 C16 C18 -38.9(2) .
C7 C12 C16 C18 145.41(15) .
